data_4309607
loop_
_publ_author_name
'Yu-Bin Dong'
'Qiang Zhang'
'Le Wang'
'Jian-Ping Ma'
'Ru-Qi Huang'
'Da-Zhong Shen'
'De-Zhan Chen'

_publ_section_title
;
Organometallic Coordination Polymers Generated from Bent
Bis(acetylenylphenyl)oxadiazole Ligands and Ag(I) Salts
;
_journal_name_full 'Inorganic Chemistry'
_journal_page_first 6591
_journal_page_last 6608
_journal_paper_doi 10.1021/ic0508223
_journal_volume 44
_journal_year 2005
_chemical_formula_sum 'C18 H10 Ag F6 N2 O Sb'
_chemical_formula_weight 613.90
_chemical_name_systematic
; 
 ? 
;
_space_group_IT_number 64
_symmetry_cell_setting orthorhombic
_symmetry_space_group_name_Hall '-C 2ac 2'
_symmetry_space_group_name_H-M 'C m c a'
_atom_sites_solution_hydrogens geom
_atom_sites_solution_primary direct
_atom_sites_solution_secondary difmap
_audit_creation_method SHELXL-97
_cell_angle_alpha 90.00
_cell_angle_beta 90.00
_cell_angle_gamma 90.00
_cell_formula_units_Z 8
_cell_length_a 19.059(9)
_cell_length_b 12.922(6)
_cell_length_c 15.609(7)
_cell_measurement_temperature 298(2)
_cell_volume 3844(3)
_computing_cell_refinement 'Bruker SMART'
_computing_data_collection 'Bruker SMART'
_computing_data_reduction 'Bruker SAINT'
_computing_molecular_graphics 'Bruker SHELXTL'
_computing_publication_material 'Bruker SHELXTL'
_computing_structure_refinement 'SHELXL-97 (Sheldrick, 1997)'
_computing_structure_solution 'SHELXS-97 (Sheldrick, 1990)'
_diffrn_ambient_temperature 298(2)
_diffrn_measured_fraction_theta_full 0.999
_diffrn_measured_fraction_theta_max 0.999
_diffrn_measurement_device_type 'CCD area detector'
_diffrn_measurement_method 'phi and omega scans'
_diffrn_radiation_monochromator graphite
_diffrn_radiation_source 'fine-focus sealed tube'
_diffrn_radiation_type MoK\a
_diffrn_radiation_wavelength 0.71073
_diffrn_reflns_av_R_equivalents 0.0551
_diffrn_reflns_av_sigmaI/netI 0.0437
_diffrn_reflns_limit_h_max 20
_diffrn_reflns_limit_h_min -23
_diffrn_reflns_limit_k_max 10
_diffrn_reflns_limit_k_min -15
_diffrn_reflns_limit_l_max 13
_diffrn_reflns_limit_l_min -18
_diffrn_reflns_number 9967
_diffrn_reflns_theta_full 25.49
_diffrn_reflns_theta_max 25.49
_diffrn_reflns_theta_min 2.14
_exptl_absorpt_coefficient_mu 2.492
_exptl_absorpt_correction_T_max 0.8649
_exptl_absorpt_correction_T_min 0.6356
_exptl_absorpt_correction_type multi-scan
_exptl_absorpt_process_details sadabs
_exptl_crystal_colour colourless
_exptl_crystal_density_diffrn 2.121
_exptl_crystal_density_method 'not measured'
_exptl_crystal_description block
_exptl_crystal_F_000 2336
_exptl_crystal_size_max 0.20
_exptl_crystal_size_mid 0.11
_exptl_crystal_size_min 0.06
_refine_diff_density_max 2.118
_refine_diff_density_min -1.610
_refine_diff_density_rms 0.163
_refine_ls_extinction_method none
_refine_ls_goodness_of_fit_ref 1.070
_refine_ls_hydrogen_treatment constr
_refine_ls_matrix_type full
_refine_ls_number_parameters 138
_refine_ls_number_reflns 1847
_refine_ls_number_restraints 0
_refine_ls_restrained_S_all 1.070
_refine_ls_R_factor_all 0.0870
_refine_ls_R_factor_gt 0.0738
_refine_ls_shift/su_max 0.001
_refine_ls_shift/su_mean 0.000
_refine_ls_structure_factor_coef Fsqd
_refine_ls_weighting_details 'calc w=1/[\s^2^(Fo^2^)+(0.0755P)^2^+79.2721P] where P=(Fo^2^+2Fc^2^)/3'
_refine_ls_weighting_scheme calc
_refine_ls_wR_factor_gt 0.1736
_refine_ls_wR_factor_ref 0.1821
_reflns_number_gt 1537
_reflns_number_total 1847
_reflns_threshold_expression >2sigma(I)
_cod_data_source_file ic0508223si20050521_042346_3.cif
_cod_data_source_block 3
_cod_depositor_comments
;
The following automatic conversions were performed:
'_symmetry_cell_setting' value 'Orthorhombic' changed to 'orthorhombic'
according to '/home/saulius/struct/CIF-dictionaries/cif_core.dic'
dictionary named 'cif_core.dic' version 2.4.1 from 2010-06-29.

Automatic conversion script
Id: cif_fix_enum 1527 2010-12-29 10:47:43Z saulius 
;
_cod_database_code 4309607

loop_
_symmetry_equiv_pos_as_xyz
'x, y, z'
'-x, -y+1/2, z+1/2'
'-x, y+1/2, -z+1/2'
'x, -y, -z'
'x+1/2, y+1/2, z'
'-x+1/2, -y+1, z+1/2'
'-x+1/2, y+1, -z+1/2'
'x+1/2, -y+1/2, -z'
'-x, -y, -z'
'x, y-1/2, -z-1/2'
'x, -y-1/2, z-1/2'
'-x, y, z'
'-x+1/2, -y+1/2, -z'
'x+1/2, y, -z-1/2'
'x+1/2, -y, z-1/2'
'-x+1/2, y+1/2, z'

loop_
_atom_site_label
_atom_site_type_symbol
_atom_site_fract_x
_atom_site_fract_y
_atom_site_fract_z
_atom_site_U_iso_or_equiv
_atom_site_adp_type
_atom_site_occupancy
_atom_site_symmetry_multiplicity
_atom_site_calc_flag
_atom_site_refinement_flags
_atom_site_disorder_assembly
_atom_site_disorder_group
Ag1 Ag 0.90395(7) 0.0000 0.0000 0.0864(6) Uani 1 2 d S . .
N1 N 0.9633(3) 0.1392(5) 0.0533(5) 0.0378(17) Uani 1 1 d . . .
C1 C 0.9442(4) 0.2319(6) 0.0728(6) 0.0356(19) Uani 1 1 d . . .
C2 C 0.8745(4) 0.2758(6) 0.0850(6) 0.0356(19) Uani 1 1 d . . .
C3 C 0.8667(5) 0.3831(8) 0.0846(8) 0.056(3) Uani 1 1 d . . .
H18 H 0.9050 0.4262 0.0750 0.067 Uiso 1 1 calc R . .
C4 C 0.8006(5) 0.4242(8) 0.0986(8) 0.063(3) Uani 1 1 d . . .
H17 H 0.7947 0.4956 0.0979 0.075 Uiso 1 1 calc R . .
C5 C 0.7440(5) 0.3624(7) 0.1135(7) 0.043(2) Uani 1 1 d . . .
C6 C 0.6753(5) 0.4071(8) 0.1337(8) 0.055(3) Uani 1 1 d . . .
C7 C 0.6221(6) 0.4409(10) 0.1530(9) 0.069(3) Uani 1 1 d . . .
H9 H 0.5977 0.4452 0.2044 0.083 Uiso 1 1 calc R . .
C8 C 0.7519(5) 0.2542(8) 0.1139(8) 0.060(3) Uani 1 1 d . . .
H14 H 0.7136 0.2111 0.1232 0.072 Uiso 1 1 calc R . .
C9 C 0.8173(5) 0.2139(7) 0.1004(8) 0.054(3) Uani 1 1 d . . .
H13 H 0.8233 0.1425 0.1016 0.065 Uiso 1 1 calc R . .
O1 O 1.0000 0.2947(6) 0.0860(6) 0.0367(19) Uani 1 2 d S . .
F1 F 0.0674(11) 0.1139(13) 0.3987(13) 0.322(15) Uani 1 1 d . . .
F2 F 0.0000 0.2735(11) 0.3847(10) 0.128(5) Uani 1 2 d S . .
F3 F 0.0644(11) 0.1836(15) 0.2549(11) 0.270(11) Uani 1 1 d . . .
F4 F 0.0000 0.0185(9) 0.2796(10) 0.115(5) Uani 1 2 d S . .
Sb1 Sb 0.0000 0.14742(8) 0.33139(6) 0.0483(3) Uani 1 2 d S . .

loop_
_atom_site_aniso_label
_atom_site_aniso_U_11
_atom_site_aniso_U_22
_atom_site_aniso_U_33
_atom_site_aniso_U_23
_atom_site_aniso_U_13
_atom_site_aniso_U_12
Ag1 0.0435(7) 0.0671(9) 0.1488(16) -0.0576(9) 0.000 0.000
N1 0.020(3) 0.045(4) 0.048(4) -0.008(3) -0.003(3) 0.000(3)
C1 0.031(4) 0.037(5) 0.039(5) 0.000(4) 0.004(4) 0.000(4)
C2 0.025(4) 0.033(4) 0.049(5) -0.006(4) 0.003(4) 0.002(3)
C3 0.033(5) 0.042(5) 0.091(8) 0.000(5) 0.020(5) -0.006(4)
C4 0.044(6) 0.044(6) 0.100(9) -0.008(6) 0.011(6) -0.003(5)
C5 0.027(4) 0.038(5) 0.065(6) 0.003(4) 0.002(4) 0.005(4)
C6 0.036(5) 0.043(5) 0.085(8) 0.002(5) 0.006(5) 0.009(4)
C7 0.047(6) 0.067(7) 0.094(9) 0.002(7) 0.007(6) 0.010(6)
C8 0.026(4) 0.052(6) 0.102(9) 0.005(6) 0.010(5) -0.004(4)
C9 0.034(5) 0.035(5) 0.093(8) 0.002(5) 0.014(5) -0.001(4)
O1 0.023(4) 0.036(4) 0.052(5) 0.000(4) 0.000 0.000
F1 0.39(2) 0.219(16) 0.36(3) -0.148(17) -0.29(2) 0.208(17)
F2 0.130(11) 0.111(10) 0.143(12) -0.077(9) 0.000 0.000
F3 0.35(2) 0.282(18) 0.175(13) -0.080(13) 0.140(15) -0.189(18)
F4 0.099(9) 0.085(8) 0.161(13) -0.062(8) 0.000 0.000
Sb1 0.0474(6) 0.0558(6) 0.0418(5) -0.0098(4) 0.000 0.000

loop_
_atom_type_symbol
_atom_type_description
_atom_type_scat_dispersion_real
_atom_type_scat_dispersion_imag
_atom_type_scat_source
C C 0.0033 0.0016 'International Tables Vol C Tables 4.2.6.8 and 6.1.1.4'
H H 0.0000 0.0000 'International Tables Vol C Tables 4.2.6.8 and 6.1.1.4'
N N 0.0061 0.0033 'International Tables Vol C Tables 4.2.6.8 and 6.1.1.4'
O O 0.0106 0.0060 'International Tables Vol C Tables 4.2.6.8 and 6.1.1.4'
F F 0.0171 0.0103 'International Tables Vol C Tables 4.2.6.8 and 6.1.1.4'
Ag Ag -0.8971 1.1015 'International Tables Vol C Tables 4.2.6.8 and 6.1.1.4'
Sb Sb -0.5866 1.5461 'International Tables Vol C Tables 4.2.6.8 and 6.1.1.4'

loop_
_geom_angle_atom_site_label_1
_geom_angle_atom_site_label_2
_geom_angle_atom_site_label_3
_geom_angle
_geom_angle_site_symmetry_1
_geom_angle_site_symmetry_3
_geom_angle_publ_flag
N1 Ag1 N1 120.6(3) . 4 ?
N1 Ag1 C7 101.6(3) . 13_655 ?
N1 Ag1 C7 89.5(3) 4 13_655 ?
N1 Ag1 C7 89.5(3) . 16_645 ?
N1 Ag1 C7 101.6(3) 4 16_645 ?
C7 Ag1 C7 157.6(5) 13_655 16_645 ?
C1 N1 N1 106.3(5) . 12_755 ?
C1 N1 Ag1 132.8(6) . . ?
N1 N1 Ag1 119.70(17) 12_755 . ?
N1 C1 O1 111.9(7) . . ?
N1 C1 C2 130.5(8) . . ?
O1 C1 C2 117.6(7) . . ?
C9 C2 C3 119.7(8) . . ?
C9 C2 C1 121.3(8) . . ?
C3 C2 C1 118.9(8) . . ?
C4 C3 C2 118.5(8) . . ?
C5 C4 C3 121.5(9) . . ?
C4 C5 C8 119.9(8) . . ?
C4 C5 C6 120.9(9) . . ?
C8 C5 C6 119.2(8) . . ?
C7 C6 C5 177.1(14) . . ?
C6 C7 Ag1 92.3(10) . 13_655 ?
C9 C8 C5 118.4(9) . . ?
C8 C9 C2 121.9(9) . . ?
C1 O1 C1 103.5(9) . 12_755 ?
F1 Sb1 F1 97.0(19) . 12 ?
F1 Sb1 F3 175.2(12) . 12 ?
F1 Sb1 F3 87.8(13) 12 12 ?
F1 Sb1 F3 87.8(13) . . ?
F1 Sb1 F3 175.2(12) 12 . ?
F3 Sb1 F3 87.5(16) 12 . ?
F1 Sb1 F2 86.9(6) . . ?
F1 Sb1 F2 86.9(6) 12 . ?
F3 Sb1 F2 94.1(7) 12 . ?
F3 Sb1 F2 94.1(7) . . ?
F1 Sb1 F4 92.3(6) . . ?
F1 Sb1 F4 92.3(6) 12 . ?
F3 Sb1 F4 86.8(7) 12 . ?
F3 Sb1 F4 86.8(7) . . ?
F2 Sb1 F4 178.8(8) . . ?

loop_
_geom_bond_atom_site_label_1
_geom_bond_atom_site_label_2
_geom_bond_distance
_geom_bond_site_symmetry_2
_geom_bond_publ_flag
Ag1 N1 2.281(7) . ?
Ag1 N1 2.281(7) 4 ?
Ag1 C7 2.555(14) 13_655 ?
Ag1 C7 2.555(14) 16_645 ?
N1 C1 1.288(11) . ?
N1 N1 1.400(13) 12_755 ?
C1 O1 1.353(10) . ?
C1 C2 1.458(11) . ?
C2 C9 1.372(12) . ?
C2 C3 1.395(12) . ?
C3 C4 1.384(13) . ?
C4 C5 1.362(13) . ?
C5 C8 1.406(13) . ?
C5 C6 1.464(12) . ?
C6 C7 1.145(14) . ?
C7 Ag1 2.555(14) 13_655 ?
C8 C9 1.367(13) . ?
O1 C1 1.353(10) 12_755 ?
F1 Sb1 1.715(12) . ?
F2 Sb1 1.829(11) . ?
F3 Sb1 1.774(14) . ?
F4 Sb1 1.851(11) . ?
Sb1 F1 1.715(12) 12 ?
Sb1 F3 1.774(14) 12 ?

loop_
_geom_torsion_atom_site_label_1
_geom_torsion_atom_site_label_2
_geom_torsion_atom_site_label_3
_geom_torsion_atom_site_label_4
_geom_torsion
_geom_torsion_site_symmetry_1
_geom_torsion_site_symmetry_2
_geom_torsion_site_symmetry_3
_geom_torsion_site_symmetry_4
_geom_torsion_publ_flag
N1 Ag1 N1 C1 166.1(9) 4 . . . ?
C7 Ag1 N1 C1 69.8(9) 13_655 . . . ?
C7 Ag1 N1 C1 -90.7(9) 16_645 . . . ?
N1 Ag1 N1 N1 0.0 4 . . 12_755 ?
C7 Ag1 N1 N1 -96.4(3) 13_655 . . 12_755 ?
C7 Ag1 N1 N1 103.2(3) 16_645 . . 12_755 ?
N1 N1 C1 O1 0.0(8) 12_755 . . . ?
Ag1 N1 C1 O1 -167.4(6) . . . . ?
N1 N1 C1 C2 -177.7(8) 12_755 . . . ?
Ag1 N1 C1 C2 14.9(15) . . . . ?
N1 C1 C2 C9 18.8(16) . . . . ?
O1 C1 C2 C9 -158.7(10) . . . . ?
N1 C1 C2 C3 -163.9(10) . . . . ?
O1 C1 C2 C3 18.5(13) . . . . ?
C9 C2 C3 C4 -0.9(17) . . . . ?
C1 C2 C3 C4 -178.2(10) . . . . ?
C2 C3 C4 C5 0.6(19) . . . . ?
C3 C4 C5 C8 -0.6(19) . . . . ?
C3 C4 C5 C6 176.1(11) . . . . ?
C4 C5 C6 C7 -104(24) . . . . ?
C8 C5 C6 C7 72(24) . . . . ?
C5 C6 C7 Ag1 179(100) . . . 13_655 ?
C4 C5 C8 C9 0.9(18) . . . . ?
C6 C5 C8 C9 -175.8(11) . . . . ?
C5 C8 C9 C2 -1.2(19) . . . . ?
C3 C2 C9 C8 1.2(17) . . . . ?
C1 C2 C9 C8 178.5(11) . . . . ?
N1 C1 O1 C1 0.0(13) . . . 12_755 ?
C2 C1 O1 C1 178.0(5) . . . 12_755 ?
